data_1007149
loop_
_publ_author_name
'Masse, R'
'Durif, A'

_publ_section_title
;
Etude structurale de la forme haute temperature du monophosphate de
bismuth Bi P O~4~
;
_journal_coden_ASTM CRAMED
_journal_name_full
;
Comptes Rendus Hebdomadaires des Seances de l'Academie des Sciences,
Serie 2 (1984-1993)
;
_journal_page_first 849
_journal_page_last 851
_journal_volume 300
_journal_year 1985
_chemical_formula_structural 'Bi P O4'
_chemical_formula_sum 'Bi O4 P'
_chemical_name_systematic 'Bismut phosphate - high-temperature phase'
_space_group_IT_number 11
_symmetry_cell_setting monoclinic
_symmetry_Int_Tables_number 11
_symmetry_space_group_name_Hall '-P 2yb'
_symmetry_space_group_name_H-M 'P 1 21/m 1'
_cell_angle_alpha 90
_cell_angle_beta 96.24(8)
_cell_angle_gamma 90
_cell_formula_units_Z 2
_cell_length_a 4.871(3)
_cell_length_b 7.073(3)
_cell_length_c 4.709(3)
_cell_volume 161.3
_refine_ls_R_factor_all 0.037
_cod_database_code 1007149

loop_
_symmetry_equiv_pos_as_xyz
x,y,z
-x,1/2+y,-z
-x,-y,-z
x,1/2-y,z

loop_
_atom_site_label
_atom_site_type_symbol
_atom_site_symmetry_multiplicity
_atom_site_Wyckoff_symbol
_atom_site_fract_x
_atom_site_fract_y
_atom_site_fract_z
_atom_site_occupancy
_atom_site_attached_hydrogens
_atom_site_calc_flag
Bi1 Bi3+ 2 e 0.14343(9) 0.25 0.16750(9) 1. 0 d
P1 P5+ 2 e 0.3736(6) 0.75 0.3042(6) 1. 0 d
O1 O2- 2 e 0.678(2) 0.75 0.230(2) 1. 0 d
O2 O2- 2 e 0.599(2) 0.25 0.368(2) 1. 0 d
O3 O2- 4 f 0.208(1) 0.579(1) 0.174(2) 1. 0 d

loop_
_atom_type_symbol
_atom_type_oxidation_number
Bi3+ 3.000
P5+ 5.000
O2- -2.000
